data_2109085
loop_
_publ_author_name
'Bujak, Maciej'
'Olejniczak, Anna'
'Podsiad\/lo, Marcin'

_publ_section_title
;
 Evolution of intermolecular contacts with temperature and pressure in
 bromoethane and iodoethane -- a comparative study
;
_journal_coeditor_code AW5073
_journal_issue 6
_journal_name_full 'Acta Crystallographica Section B'
_journal_page_first
;
;
_journal_paper_doi 10.1107/S2052520622010149
_journal_volume 78
_journal_year 2022
_chemical_formula_moiety 'C2 H5 I'
_chemical_formula_sum 'C2 H5 I'
_chemical_formula_weight 155.96
_chemical_name_systematic iodoethane
_space_group_crystal_system monoclinic
_space_group_IT_number 14
_space_group_name_Hall '-P 2yn'
_space_group_name_H-M_alt 'P 1 21/n 1'
_atom_sites_solution_hydrogens difmap
_atom_sites_solution_primary direct
_atom_sites_solution_secondary difmap
_audit_creation_method SHELXL-2018/3
_cell_angle_alpha 90
_cell_angle_beta 102.705(3)
_cell_angle_gamma 90
_cell_formula_units_Z 4
_cell_length_a 5.83962(16)
_cell_length_b 10.1442(3)
_cell_length_c 7.2368(2)
_cell_measurement_reflns_used 6013
_cell_measurement_temperature 120.0(1)
_cell_measurement_theta_max 36.36
_cell_measurement_theta_min 3.59
_cell_volume 418.20(2)
_computing_cell_refinement 'CrysAlisPro 1.171.40.84a (Rigaku Oxford Diffraction, 2020)'
_computing_data_collection 'CrysAlisPro 1.171.40.84a (Rigaku Oxford Diffraction, 2020)'
_computing_data_reduction 'CrysAlisPro 1.171.40.84a (Rigaku Oxford Diffraction, 2020)'
_computing_molecular_graphics 'Mercury (Macrae at al., 2020)'
_computing_publication_material 'SHELXL-2018/3 (Sheldrick, 2018)'
_computing_structure_refinement 'SHELXL-2018/3 (Sheldrick, 2018)'
_computing_structure_solution 'SHELXS-2013/1 (Sheldrick, 2013)'
_diffrn_ambient_temperature 120.0(1)
_diffrn_measured_fraction_theta_full 1.000
_diffrn_measured_fraction_theta_max 1.000
_diffrn_measurement_device_type 'Xcalibur, Eos'
_diffrn_measurement_method '\w scans'
_diffrn_radiation_type MoK\a
_diffrn_radiation_wavelength 0.71073
_diffrn_reflns_av_R_equivalents 0.0178
_diffrn_reflns_av_unetI/netI 0.0078
_diffrn_reflns_Laue_measured_fraction_full 1.000
_diffrn_reflns_Laue_measured_fraction_max 1.000
_diffrn_reflns_limit_h_max 7
_diffrn_reflns_limit_h_min -7
_diffrn_reflns_limit_k_max 13
_diffrn_reflns_limit_k_min -13
_diffrn_reflns_limit_l_max 9
_diffrn_reflns_limit_l_min -9
_diffrn_reflns_number 7329
_diffrn_reflns_point_group_measured_fraction_full 1.000
_diffrn_reflns_point_group_measured_fraction_max 1.000
_diffrn_reflns_theta_full 25.242
_diffrn_reflns_theta_max 27.480
_diffrn_reflns_theta_min 3.516
_exptl_absorpt_coefficient_mu 7.419
_exptl_absorpt_correction_T_max 1.000
_exptl_absorpt_correction_T_min 0.068
_exptl_absorpt_correction_type multi-scan
_exptl_absorpt_process_details
;
CrysAlisPro 1.171.40.84a (Rigaku Oxford Diffraction, 2020)
Empirical absorption correction using spherical harmonics,
implemented in SCALE3 ABSPACK scaling algorithm.
;
_exptl_crystal_colour colourless
_exptl_crystal_density_diffrn 2.477
_exptl_crystal_description irregular
_exptl_crystal_F_000 280
_exptl_crystal_size_max 0.2
_exptl_crystal_size_mid 0.2
_exptl_crystal_size_min 0.2
_refine_diff_density_max 0.304
_refine_diff_density_min -0.269
_refine_diff_density_rms 0.067
_refine_ls_extinction_coef 0.0514(9)
_refine_ls_extinction_expression Fc^*^=kFc[1+0.001xFc^2^\l^3^/sin(2\q)]^-1/4^
_refine_ls_extinction_method 'SHELXL-2018/3 (Sheldrick 2018)'
_refine_ls_goodness_of_fit_ref 1.272
_refine_ls_hydrogen_treatment constr
_refine_ls_matrix_type full
_refine_ls_number_parameters 30
_refine_ls_number_reflns 962
_refine_ls_number_restraints 0
_refine_ls_restrained_S_all 1.272
_refine_ls_R_factor_all 0.0119
_refine_ls_R_factor_gt 0.0115
_refine_ls_shift/su_max 0.000
_refine_ls_shift/su_mean 0.000
_refine_ls_structure_factor_coef Fsqd
_refine_ls_weighting_details 'w=1/[\s^2^(Fo^2^)+(0.0090P)^2^+0.2205P] where P=(Fo^2^+2Fc^2^)/3'
_refine_ls_weighting_scheme calc
_refine_ls_wR_factor_gt 0.0253
_refine_ls_wR_factor_ref 0.0254
_reflns_Friedel_coverage 0.000
_reflns_number_gt 949
_reflns_number_total 962
_reflns_threshold_expression 'I > 2\s(I)'
_cod_data_source_file aw5073sup1.cif
_cod_data_source_block MIE_120K
_cod_original_cell_volume 418.198(19)
_cod_original_sg_symbol_H-M 'P 21/n'
_cod_database_code 2109085
_publcif_datablock.id {1387b9f6-7840-4439-9255-813dac29606d}

_shelx_shelxl_version_number 2018/3
_shelx_space_group_comment
;
The symmetry employed for this shelxl refinement is uniquely defined
by the following loop, which should always be used as a source of
symmetry information in preference to the above space-group names.
They are only intended as comments.
;
_shelx_estimated_absorpt_t_min 0.318
_shelx_estimated_absorpt_t_max 0.318

loop_
_space_group_symop_operation_xyz
'x, y, z'
'-x+1/2, y+1/2, -z+1/2'
'-x, -y, -z'
'x-1/2, -y-1/2, z-1/2'

loop_
_atom_site_label
_atom_site_type_symbol
_atom_site_fract_x
_atom_site_fract_y
_atom_site_fract_z
_atom_site_U_iso_or_equiv
_atom_site_adp_type
_atom_site_occupancy
_atom_site_site_symmetry_order
_atom_site_calc_flag
_atom_site_refinement_flags_posn
_atom_site_refinement_flags_adp
_atom_site_refinement_flags_occupancy
_atom_site_disorder_assembly
_atom_site_disorder_group
I1 I 0.22105(2) 0.94448(2) 0.80480(2) 0.02475(7) Uani 1 1 d . . . . .
C1 C -0.1208(3) 0.8562(2) 0.7071(3) 0.0281(4) Uani 1 1 d . . . . .
H11 H -0.240753 0.922628 0.705450 0.034 Uiso 1 1 calc R U . . .
H12 H -0.135135 0.824693 0.578547 0.034 Uiso 1 1 calc R U . . .
C2 C -0.1613(3) 0.74362(18) 0.8305(3) 0.0257(4) Uani 1 1 d . . . . .
H21 H -0.315549 0.708120 0.783567 0.039 Uiso 1 1 calc R U . . .
H22 H -0.148029 0.774440 0.957850 0.039 Uiso 1 1 calc R U . . .
H23 H -0.046292 0.676237 0.829059 0.039 Uiso 1 1 calc R U . . .

loop_
_atom_site_aniso_label
_atom_site_aniso_U_11
_atom_site_aniso_U_22
_atom_site_aniso_U_33
_atom_site_aniso_U_23
_atom_site_aniso_U_13
_atom_site_aniso_U_12
I1 0.01932(8) 0.02677(9) 0.02915(9) -0.00183(5) 0.00751(5) -0.00391(4)
C1 0.0194(8) 0.0301(10) 0.0311(9) 0.0040(8) -0.0025(7) -0.0047(7)
C2 0.0218(9) 0.0207(9) 0.0334(10) -0.0005(7) 0.0033(7) -0.0022(7)

loop_
_atom_type_symbol
_atom_type_description
_atom_type_scat_dispersion_real
_atom_type_scat_dispersion_imag
_atom_type_scat_source
C C 0.0033 0.0016 'International Tables Vol C Tables 4.2.6.8 and 6.1.1.4'
H H 0.0000 0.0000 'International Tables Vol C Tables 4.2.6.8 and 6.1.1.4'
I I -0.4742 1.8119 'International Tables Vol C Tables 4.2.6.8 and 6.1.1.4'

loop_
_geom_angle_atom_site_label_1
_geom_angle_atom_site_label_2
_geom_angle_atom_site_label_3
_geom_angle
_geom_angle_site_symmetry_1
_geom_angle_site_symmetry_3
_geom_angle_publ_flag
C2 C1 I1 112.10(12) . . ?
C2 C1 H11 109.2 . . ?
I1 C1 H11 109.2 . . ?
C2 C1 H12 109.2 . . ?
I1 C1 H12 109.2 . . ?
H11 C1 H12 107.9 . . ?
C1 C2 H21 109.5 . . ?
C1 C2 H22 109.5 . . ?
H21 C2 H22 109.5 . . ?
C1 C2 H23 109.5 . . ?
H21 C2 H23 109.5 . . ?
H22 C2 H23 109.5 . . ?

loop_
_geom_bond_atom_site_label_1
_geom_bond_atom_site_label_2
_geom_bond_distance
_geom_bond_site_symmetry_2
_geom_bond_publ_flag
I1 C1 2.1603(18) . ?
C1 C2 1.500(3) . ?
C1 H11 0.9700 . ?
C1 H12 0.9700 . ?
C2 H21 0.9600 . ?
C2 H22 0.9600 . ?
C2 H23 0.9600 . ?

_cod_database_fobs_code 2109085
